data_7020544
loop_
_publ_author_name
'Nemec, Ivan'
'Machata, Marek'
'Herchel, Radovan'
'Bo\<ca, Roman'
'Tr\'avn\'i\<cek, Zden\<ek'

_publ_section_title
;
 A new family of Fe(2)Ln complexes built from mononuclear anionic Schiff
 base subunits.
;
_journal_issue 48
_journal_name_full 'Dalton transactions (Cambridge, England : 2003)'
_journal_page_first 14603
_journal_page_last 14610
_journal_paper_doi 10.1039/c2dt31809a
_journal_volume 41
_journal_year 2012
_chemical_formula_moiety 'C56 H46 Fe2 n5 O16 Tb, 3(H2 O)'
_chemical_formula_sum 'C56 H52 Fe2 N5 O19 Tb'
_chemical_formula_weight 1369.65
_chemical_name_systematic
;
?
;
_space_group_IT_number 14
_symmetry_cell_setting monoclinic
_symmetry_space_group_name_Hall '-P 2ybc'
_symmetry_space_group_name_H-M 'P 1 21/c 1'
_atom_sites_solution_hydrogens geom
_atom_sites_solution_primary direct
_atom_sites_solution_secondary difmap
_audit_creation_method SHELXL-97
_cell_angle_alpha 90.00
_cell_angle_beta 108.368(2)
_cell_angle_gamma 90.00
_cell_formula_units_Z 4
_cell_length_a 15.8762(4)
_cell_length_b 16.7247(3)
_cell_length_c 22.2668(5)
_cell_measurement_reflns_used 14680
_cell_measurement_temperature 100(2)
_cell_measurement_theta_max 33.3339
_cell_measurement_theta_min 2.9375
_cell_volume 5611.2(2)
_computing_cell_refinement 'CrysAlis RED, Oxford Diffraction Ltd.'
_computing_data_collection 'CrysAlis CCD, Oxford Diffraction Ltd.'
_computing_data_reduction 'CrysAlis RED, Oxford Diffraction Ltd.'
_computing_molecular_graphics 'MERCURY (Macrae et al., 2006)'
_computing_publication_material ' enCIFer (Allen et al., 2004)'
_computing_structure_refinement 'SHELXL97 (Sheldrick, 2008)'
_computing_structure_solution 'SHELXS97 (Sheldrick, 2008)'
_diffrn_ambient_temperature 100(2)
_diffrn_detector_area_resol_mean 8.3611
_diffrn_measured_fraction_theta_full 0.997
_diffrn_measured_fraction_theta_max 0.997
_diffrn_measurement_device_type 'Goniometer KM4/Xcalibur detector: Sapphire2 (large Be window)'
_diffrn_measurement_method
;
Rotation method data acquisition using omega and phi scans
;
_diffrn_radiation_monochromator graphite
_diffrn_radiation_source 'fine-focus sealed tube'
_diffrn_radiation_type MoK\a
_diffrn_radiation_wavelength 0.71073
_diffrn_reflns_av_R_equivalents 0.0417
_diffrn_reflns_av_sigmaI/netI 0.0554
_diffrn_reflns_limit_h_max 18
_diffrn_reflns_limit_h_min -16
_diffrn_reflns_limit_k_max 19
_diffrn_reflns_limit_k_min -19
_diffrn_reflns_limit_l_max 25
_diffrn_reflns_limit_l_min -26
_diffrn_reflns_number 28976
_diffrn_reflns_theta_full 25.00
_diffrn_reflns_theta_max 25.00
_diffrn_reflns_theta_min 2.94
_exptl_absorpt_coefficient_mu 1.837
_exptl_absorpt_correction_T_max 1.000
_exptl_absorpt_correction_T_min 0.91946
_exptl_absorpt_correction_type multi-scan
_exptl_absorpt_process_details
;
CrysAlis RED, Oxford Diffraction Ltd.,
Version 1.171.33.5 (release 18-04-2008 CrysAlis171 .NET)
(compiled Apr 18 2008,18:17:43)
Empirical absorption correction using spherical harmonics,
implemented in SCALE3 ABSPACK scaling algorithm
;
_exptl_crystal_colour brown
_exptl_crystal_density_diffrn 1.621
_exptl_crystal_density_method 'not measured'
_exptl_crystal_description needle
_exptl_crystal_F_000 2768
_exptl_crystal_size_max 0.18
_exptl_crystal_size_mid 0.09
_exptl_crystal_size_min 0.09
_refine_diff_density_max 0.843
_refine_diff_density_min -0.592
_refine_diff_density_rms 0.086
_refine_ls_extinction_method none
_refine_ls_goodness_of_fit_ref 0.901
_refine_ls_hydrogen_treatment mixed
_refine_ls_matrix_type full
_refine_ls_number_parameters 752
_refine_ls_number_reflns 9862
_refine_ls_number_restraints 0
_refine_ls_restrained_S_all 0.901
_refine_ls_R_factor_all 0.0559
_refine_ls_R_factor_gt 0.0297
_refine_ls_shift/su_max 0.002
_refine_ls_shift/su_mean 0.000
_refine_ls_structure_factor_coef Fsqd
_refine_ls_weighting_details 'calc w=1/[\s^2^(Fo^2^)+(0.0352P)^2^+0.0000P] where P=(Fo^2^+2Fc^2^)/3'
_refine_ls_weighting_scheme calc
_refine_ls_wR_factor_gt 0.0616
_refine_ls_wR_factor_ref 0.0654
_reflns_number_gt 6891
_reflns_number_total 9862
_reflns_threshold_expression >2sigma(I)
_cod_data_source_file c2dt31809a.txt
_cod_data_source_block 2b
_cod_original_sg_symbol_H-M P21/c
_cod_database_code 7020544

loop_
_symmetry_equiv_pos_as_xyz
'x, y, z'
'-x, y+1/2, -z+1/2'
'-x, -y, -z'
'x, -y-1/2, z-1/2'

loop_
_atom_site_label
_atom_site_type_symbol
_atom_site_fract_x
_atom_site_fract_y
_atom_site_fract_z
_atom_site_U_iso_or_equiv
_atom_site_adp_type
_atom_site_occupancy
_atom_site_symmetry_multiplicity
_atom_site_calc_flag
_atom_site_refinement_flags
Tb1 Tb 0.188172(11) 0.507639(9) 0.294116(8) 0.01681(5) Uani 1 1 d .
Fe1 Fe 0.28054(3) 0.47154(3) 0.16872(3) 0.02132(13) Uani 1 1 d .
Fe2 Fe -0.01194(3) 0.48735(3) 0.33563(2) 0.01570(11) Uani 1 1 d .
O1 O 0.30575(16) 0.45104(13) 0.26578(11) 0.0222(6) Uani 1 1 d .
O2 O 0.27978(18) 0.53165(15) 0.09408(12) 0.0308(6) Uani 1 1 d .
O3 O 0.35103(18) 0.37902(15) 0.16084(13) 0.0340(7) Uani 1 1 d .
O4 O 0.17100(14) 0.51176(13) 0.18562(10) 0.0177(5) Uani 1 1 d .
O5 O 0.2796(2) 0.54977(19) -0.02916(14) 0.0465(8) Uani 1 1 d .
O6 O 0.07707(16) 0.61440(13) 0.22086(11) 0.0186(6) Uani 1 1 d .
O7 O 0.30952(17) 0.52918(14) 0.39214(12) 0.0268(6) Uani 1 1 d .
O8 O 0.23813(18) 0.41841(14) 0.38667(12) 0.0281(6) Uani 1 1 d .
O9 O 0.3443(2) 0.44857(17) 0.47275(13) 0.0424(8) Uani 1 1 d .
O10 O 0.25165(17) 0.63331(13) 0.29019(12) 0.0266(6) Uani 1 1 d .
H10A H 0.2969 0.6592 0.3116 0.040 Uiso 1 1 d R
H10B H 0.2215 0.6643 0.2610 0.040 Uiso 1 1 d R
O11 O 0.10287(15) 0.55495(13) 0.35756(11) 0.0185(5) Uani 1 1 d .
O12 O -0.06639(17) 0.38361(13) 0.33176(11) 0.0217(6) Uani 1 1 d .
O13 O -0.08447(16) 0.56598(13) 0.36018(11) 0.0221(6) Uani 1 1 d .
O14 O 0.04568(15) 0.45636(13) 0.27120(11) 0.0168(5) Uani 1 1 d .
O15 O 0.15573(17) 0.35739(13) 0.25464(12) 0.0244(6) Uani 1 1 d .
O16 O -0.18763(17) 0.26349(13) 0.29063(12) 0.0239(6) Uani 1 1 d .
N1 N 0.3924(2) 0.54490(19) 0.21443(15) 0.0265(7) Uani 1 1 d .
N2 N 0.1830(2) 0.39798(16) 0.09986(14) 0.0206(7) Uani 1 1 d .
N5 N 0.2985(2) 0.46425(19) 0.41915(15) 0.0276(8) Uani 1 1 d .
N4 N -0.12347(18) 0.50402(16) 0.24698(12) 0.0171(6) Uani 1 1 d .
N3 N 0.05346(19) 0.45784(16) 0.43218(13) 0.0185(7) Uani 1 1 d .
C1 C 0.3924(2) 0.4592(2) 0.29863(18) 0.0247(9) Uani 1 1 d .
C2 C 0.4351(3) 0.4172(2) 0.35344(19) 0.0301(10) Uani 1 1 d .
H2 H 0.4043 0.3789 0.3685 0.036 Uiso 1 1 calc R
C3 C 0.5232(3) 0.4322(3) 0.3855(2) 0.0430(12) Uani 1 1 d .
H3 H 0.5512 0.4050 0.4229 0.052 Uiso 1 1 calc R
C4 C 0.5703(3) 0.4873(3) 0.3628(2) 0.0545(13) Uani 1 1 d .
H4 H 0.6295 0.4975 0.3851 0.065 Uiso 1 1 calc R
C5 C 0.5288(3) 0.5276(3) 0.3063(2) 0.0476(12) Uani 1 1 d .
H5 H 0.5605 0.5638 0.2901 0.057 Uiso 1 1 calc R
C6 C 0.4403(2) 0.5134(2) 0.27466(18) 0.0297(9) Uani 1 1 d .
C7 C 0.4176(3) 0.6101(2) 0.1935(2) 0.0323(10) Uani 1 1 d .
H7 H 0.4572 0.6431 0.2227 0.039 Uiso 1 1 calc R
C8 C 0.3889(3) 0.6350(2) 0.1286(2) 0.0306(10) Uani 1 1 d .
C9 C 0.4330(3) 0.6995(2) 0.1112(2) 0.0388(11) Uani 1 1 d .
H9 H 0.4699 0.7319 0.1425 0.047 Uiso 1 1 calc R
C10 C 0.4227(3) 0.7154(3) 0.0494(2) 0.0433(12) Uani 1 1 d .
H10 H 0.4496 0.7601 0.0384 0.052 Uiso 1 1 calc R
C11 C 0.3718(3) 0.6648(3) 0.0031(2) 0.0464(12) Uani 1 1 d .
H11 H 0.3679 0.6738 -0.0389 0.056 Uiso 1 1 calc R
C12 C 0.3269(3) 0.6011(3) 0.0178(2) 0.0370(11) Uani 1 1 d .
C13 C 0.3295(3) 0.5879(2) 0.0817(2) 0.0307(10) Uani 1 1 d .
C14 C 0.3239(3) 0.4748(3) -0.0256(2) 0.0550(14) Uani 1 1 d .
H14A H 0.3322 0.4511 0.0151 0.082 Uiso 1 1 calc R
H14B H 0.3806 0.4831 -0.0315 0.082 Uiso 1 1 calc R
H14C H 0.2887 0.4399 -0.0580 0.082 Uiso 1 1 calc R
C15 C 0.3178(3) 0.3328(2) 0.1096(2) 0.0326(10) Uani 1 1 d .
C16 C 0.3700(3) 0.2800(3) 0.0883(2) 0.0525(14) Uani 1 1 d .
H16 H 0.4307 0.2765 0.1092 0.063 Uiso 1 1 calc R
C17 C 0.3315(4) 0.2330(3) 0.0362(3) 0.0568(15) Uani 1 1 d .
H17 H 0.3667 0.1971 0.0228 0.068 Uiso 1 1 calc R
C18 C 0.2425(3) 0.2377(2) 0.0035(2) 0.0431(12) Uani 1 1 d .
H18 H 0.2177 0.2053 -0.0316 0.052 Uiso 1 1 calc R
C19 C 0.1905(3) 0.2904(2) 0.02294(19) 0.0310(10) Uani 1 1 d .
H19 H 0.1304 0.2944 0.0006 0.037 Uiso 1 1 calc R
C20 C 0.2272(3) 0.3380(2) 0.07600(18) 0.0258(9) Uani 1 1 d .
C21 C 0.0994(3) 0.41149(19) 0.07448(17) 0.0205(8) Uani 1 1 d .
H21 H 0.0683 0.3781 0.0416 0.025 Uiso 1 1 calc R
C22 C 0.0501(2) 0.47434(19) 0.09298(16) 0.0187(8) Uani 1 1 d .
C23 C -0.0381(2) 0.4873(2) 0.05756(16) 0.0207(8) Uani 1 1 d .
H23 H -0.0640 0.4549 0.0227 0.025 Uiso 1 1 calc R
C24 C -0.0878(3) 0.5460(2) 0.07231(17) 0.0234(9) Uani 1 1 d .
H24 H -0.1458 0.5549 0.0466 0.028 Uiso 1 1 calc R
C25 C -0.0510(2) 0.5928(2) 0.12628(17) 0.0207(8) Uani 1 1 d .
H25 H -0.0842 0.6330 0.1369 0.025 Uiso 1 1 calc R
C26 C 0.0348(2) 0.57851(18) 0.16350(16) 0.0163(8) Uani 1 1 d .
C27 C 0.0876(2) 0.52148(18) 0.14649(16) 0.0156(7) Uani 1 1 d .
C28 C 0.0285(3) 0.6748(2) 0.24219(18) 0.0246(9) Uani 1 1 d .
H28A H -0.0241 0.6517 0.2473 0.037 Uiso 1 1 calc R
H28B H 0.0123 0.7171 0.2115 0.037 Uiso 1 1 calc R
H28C H 0.0649 0.6960 0.2819 0.037 Uiso 1 1 calc R
C29 C 0.1376(2) 0.5699(2) 0.42038(16) 0.0196(8) Uani 1 1 d .
C30 C 0.1970(2) 0.6320(2) 0.44389(18) 0.0228(9) Uani 1 1 d .
H30 H 0.2119 0.6668 0.4162 0.027 Uiso 1 1 calc R
C31 C 0.2340(3) 0.6419(2) 0.50848(19) 0.0267(9) Uani 1 1 d .
H31 H 0.2740 0.6832 0.5242 0.032 Uiso 1 1 calc R
C32 C 0.2122(3) 0.5910(2) 0.54974(18) 0.0272(9) Uani 1 1 d .
H32 H 0.2375 0.5982 0.5931 0.033 Uiso 1 1 calc R
C33 C 0.1529(2) 0.5294(2) 0.52729(17) 0.0237(9) Uani 1 1 d .
H33 H 0.1380 0.4954 0.5554 0.028 Uiso 1 1 calc R
C34 C 0.1157(2) 0.51819(19) 0.46253(15) 0.0166(7) Uani 1 1 d .
C35 C 0.0401(2) 0.3968(2) 0.46334(17) 0.0200(8) Uani 1 1 d .
H35 H 0.0737 0.3932 0.5058 0.024 Uiso 1 1 calc R
C36 C -0.0222(2) 0.3340(2) 0.43779(17) 0.0192(8) Uani 1 1 d .
C37 C -0.0344(3) 0.2754(2) 0.47971(18) 0.0225(8) Uani 1 1 d .
H37 H -0.0002 0.2773 0.5221 0.027 Uiso 1 1 calc R
C38 C -0.0958(3) 0.2156(2) 0.45914(19) 0.0271(9) Uani 1 1 d .
H38 H -0.1033 0.1775 0.4874 0.033 Uiso 1 1 calc R
C39 C -0.1467(3) 0.2123(2) 0.39569(18) 0.0241(9) Uani 1 1 d .
H39 H -0.1881 0.1716 0.3816 0.029 Uiso 1 1 calc R
C40 C -0.1365(2) 0.26853(19) 0.35377(17) 0.0189(8) Uani 1 1 d .
C41 C -0.0736(2) 0.33125(19) 0.37351(17) 0.0178(8) Uani 1 1 d .
C42 C -0.1630(3) 0.5850(2) 0.31995(17) 0.0222(9) Uani 1 1 d .
C43 C -0.2237(3) 0.6331(2) 0.3374(2) 0.0271(9) Uani 1 1 d .
H43 H -0.2101 0.6516 0.3787 0.032 Uiso 1 1 calc R
C44 C -0.3036(3) 0.6532(2) 0.2934(2) 0.0328(10) Uani 1 1 d .
H44 H -0.3434 0.6851 0.3055 0.039 Uiso 1 1 calc R
C45 C -0.3258(3) 0.6269(2) 0.2313(2) 0.0313(10) Uani 1 1 d .
H45 H -0.3792 0.6423 0.2019 0.038 Uiso 1 1 calc R
C46 C -0.2681(3) 0.5775(2) 0.21352(19) 0.0271(9) Uani 1 1 d .
H46 H -0.2830 0.5588 0.1721 0.032 Uiso 1 1 calc R
C47 C -0.1875(2) 0.5556(2) 0.25756(18) 0.0216(8) Uani 1 1 d .
C48 C -0.1403(2) 0.4572(2) 0.19885(17) 0.0214(8) Uani 1 1 d .
H48 H -0.1964 0.4596 0.1690 0.026 Uiso 1 1 calc R
C49 C -0.0773(2) 0.40126(19) 0.18844(16) 0.0176(8) Uani 1 1 d .
C50 C -0.1051(3) 0.3438(2) 0.14008(17) 0.0220(8) Uani 1 1 d .
H50 H -0.1640 0.3430 0.1143 0.026 Uiso 1 1 calc R
C51 C -0.0464(3) 0.2889(2) 0.13062(17) 0.0251(9) Uani 1 1 d .
H51 H -0.0661 0.2509 0.0988 0.030 Uiso 1 1 calc R
C52 C 0.0428(3) 0.2895(2) 0.16832(17) 0.0219(8) Uani 1 1 d .
H52 H 0.0825 0.2521 0.1620 0.026 Uiso 1 1 calc R
C53 C 0.0707(2) 0.34639(19) 0.21479(17) 0.0196(8) Uani 1 1 d .
C54 C 0.0116(2) 0.40254(19) 0.22536(16) 0.0165(8) Uani 1 1 d .
C55 C 0.2174(3) 0.2944(2) 0.2580(2) 0.0412(12) Uani 1 1 d .
H55A H 0.2318 0.2924 0.2192 0.062 Uiso 1 1 calc R
H55B H 0.1916 0.2444 0.2642 0.062 Uiso 1 1 calc R
H55C H 0.2704 0.3038 0.2927 0.062 Uiso 1 1 calc R
C56 C -0.2557(3) 0.3233(2) 0.2723(2) 0.0343(10) Uani 1 1 d .
H56A H -0.2295 0.3754 0.2820 0.051 Uiso 1 1 calc R
H56B H -0.2975 0.3151 0.2949 0.051 Uiso 1 1 calc R
H56C H -0.2858 0.3195 0.2276 0.051 Uiso 1 1 calc R
O1S O 0.5297(2) 0.11970(17) 0.04771(16) 0.0560(9) Uani 1 1 d .
H1S1 H 0.5722 0.0864 0.0534 0.084 Uiso 1 1 d R
H2S1 H 0.4825 0.0917 0.0380 0.084 Uiso 1 1 d R
O2S O 0.5034(3) 0.3056(2) 0.23494(18) 0.0860(13) Uani 1 1 d .
H1S2 H 0.4639 0.3426 0.2231 0.129 Uiso 1 1 d R
H2S2 H 0.5337 0.3091 0.2090 0.129 Uiso 1 1 d R
O3S O 0.5961(2) 0.2097(2) 0.1575(2) 0.0896(15) Uani 1 1 d .
H1S3 H 0.5776 0.2029 0.1177 0.134 Uiso 1 1 d R
H2S3 H 0.5625 0.1827 0.1726 0.134 Uiso 1 1 d R

loop_
_atom_site_aniso_label
_atom_site_aniso_U_11
_atom_site_aniso_U_22
_atom_site_aniso_U_33
_atom_site_aniso_U_23
_atom_site_aniso_U_13
_atom_site_aniso_U_12
Tb1 0.01452(9) 0.01770(9) 0.01744(9) 0.00180(8) 0.00391(6) -0.00065(7)
Fe1 0.0173(3) 0.0223(3) 0.0251(3) 0.0031(2) 0.0078(2) 0.0036(2)
Fe2 0.0154(3) 0.0185(3) 0.0128(2) 0.0001(2) 0.0040(2) -0.0012(2)
O1 0.0156(14) 0.0220(13) 0.0264(15) 0.0032(11) 0.0029(12) 0.0035(10)
O2 0.0272(16) 0.0356(15) 0.0304(16) 0.0098(12) 0.0101(13) -0.0020(12)
O3 0.0247(17) 0.0371(16) 0.0378(18) 0.0006(13) 0.0065(14) 0.0139(12)
O4 0.0145(13) 0.0199(12) 0.0183(12) 0.0002(10) 0.0046(10) 0.0030(10)
O5 0.039(2) 0.063(2) 0.0337(19) 0.0162(16) 0.0047(16) -0.0068(16)
O6 0.0176(15) 0.0180(12) 0.0203(14) -0.0048(10) 0.0063(12) 0.0038(10)
O7 0.0247(16) 0.0250(14) 0.0277(15) 0.0050(12) 0.0039(12) 0.0000(11)
O8 0.0313(17) 0.0232(14) 0.0251(15) 0.0040(11) 0.0024(13) -0.0017(12)
O9 0.0403(19) 0.0527(18) 0.0235(17) 0.0125(14) -0.0053(15) 0.0080(15)
O10 0.0245(16) 0.0199(13) 0.0272(15) 0.0070(11) -0.0037(13) -0.0050(11)
O11 0.0215(14) 0.0186(12) 0.0143(13) -0.0015(10) 0.0038(11) -0.0032(10)
O12 0.0282(16) 0.0197(13) 0.0163(14) 0.0023(10) 0.0058(12) -0.0053(10)
O13 0.0211(15) 0.0246(13) 0.0189(14) -0.0029(10) 0.0041(12) 0.0037(10)
O14 0.0192(14) 0.0164(12) 0.0161(13) -0.0032(10) 0.0070(11) -0.0038(10)
O15 0.0200(15) 0.0205(13) 0.0308(16) -0.0015(11) 0.0055(13) 0.0029(10)
O16 0.0250(16) 0.0199(13) 0.0241(15) -0.0061(11) 0.0040(13) -0.0038(11)
N1 0.0165(18) 0.0341(18) 0.0279(19) 0.0089(15) 0.0055(15) 0.0015(14)
N2 0.026(2) 0.0157(15) 0.0224(18) 0.0032(12) 0.0114(15) 0.0032(13)
N5 0.025(2) 0.0333(19) 0.0220(19) 0.0050(15) 0.0032(16) 0.0073(15)
N4 0.0164(15) 0.0211(15) 0.0132(14) 0.0019(13) 0.0039(12) -0.0006(13)
N3 0.0194(17) 0.0194(15) 0.0164(16) -0.0010(13) 0.0053(13) -0.0001(12)
C1 0.016(2) 0.032(2) 0.026(2) -0.0007(17) 0.0058(18) 0.0047(16)
C2 0.025(2) 0.033(2) 0.029(2) 0.0063(18) 0.0053(19) 0.0077(17)
C3 0.031(3) 0.053(3) 0.038(3) 0.012(2) 0.001(2) 0.011(2)
C4 0.021(2) 0.075(3) 0.056(3) 0.013(3) -0.005(2) 0.000(2)
C5 0.021(2) 0.063(3) 0.053(3) 0.018(2) 0.004(2) -0.005(2)
C6 0.020(2) 0.034(2) 0.034(2) 0.0070(18) 0.0063(18) 0.0038(17)
C7 0.022(2) 0.035(2) 0.039(3) 0.0006(19) 0.008(2) -0.0016(17)
C8 0.025(2) 0.027(2) 0.042(3) 0.0123(18) 0.013(2) 0.0066(17)
C9 0.029(3) 0.028(2) 0.058(3) 0.012(2) 0.014(2) 0.0036(18)
C10 0.038(3) 0.034(2) 0.061(3) 0.022(2) 0.020(3) 0.004(2)
C11 0.038(3) 0.054(3) 0.048(3) 0.028(2) 0.014(2) 0.002(2)
C12 0.026(3) 0.045(3) 0.039(3) 0.015(2) 0.008(2) 0.0031(19)
C13 0.022(2) 0.032(2) 0.040(3) 0.0158(19) 0.013(2) 0.0088(18)
C14 0.053(3) 0.072(4) 0.043(3) -0.005(3) 0.020(3) -0.004(3)
C15 0.040(3) 0.025(2) 0.034(3) -0.0009(18) 0.013(2) 0.0064(18)
C16 0.034(3) 0.052(3) 0.071(4) -0.007(3) 0.015(3) 0.019(2)
C17 0.063(4) 0.038(3) 0.073(4) -0.019(3) 0.028(3) 0.019(2)
C18 0.053(3) 0.032(2) 0.051(3) -0.009(2) 0.026(3) 0.003(2)
C19 0.035(3) 0.025(2) 0.037(3) -0.0017(18) 0.018(2) 0.0013(17)
C20 0.035(3) 0.0188(19) 0.029(2) 0.0025(16) 0.019(2) 0.0055(16)
C21 0.026(2) 0.0181(18) 0.018(2) 0.0024(15) 0.0082(18) -0.0007(15)
C22 0.022(2) 0.0169(18) 0.0188(19) 0.0041(14) 0.0091(16) 0.0025(14)
C23 0.024(2) 0.0219(19) 0.0159(17) 0.0002(15) 0.0063(15) -0.0037(16)
C24 0.020(2) 0.027(2) 0.021(2) 0.0083(16) 0.0032(17) 0.0017(16)
C25 0.023(2) 0.0196(19) 0.021(2) 0.0047(15) 0.0092(18) 0.0047(15)
C26 0.024(2) 0.0124(17) 0.0130(18) 0.0030(14) 0.0060(16) -0.0021(14)
C27 0.0161(19) 0.0137(17) 0.0181(18) 0.0050(14) 0.0070(15) -0.0003(13)
C28 0.025(2) 0.023(2) 0.028(2) -0.0039(16) 0.0114(19) 0.0024(16)
C29 0.021(2) 0.0201(19) 0.017(2) -0.0026(15) 0.0063(17) 0.0075(15)
C30 0.019(2) 0.0205(19) 0.028(2) -0.0035(16) 0.0056(18) -0.0031(15)
C31 0.018(2) 0.024(2) 0.035(2) -0.0126(17) 0.0039(19) -0.0037(15)
C32 0.022(2) 0.038(2) 0.018(2) -0.0100(17) -0.0002(18) 0.0050(17)
C33 0.022(2) 0.028(2) 0.021(2) -0.0029(16) 0.0071(17) 0.0035(16)
C34 0.0134(18) 0.0187(18) 0.0153(17) -0.0039(14) 0.0012(14) 0.0008(14)
C35 0.017(2) 0.027(2) 0.0149(19) 0.0036(16) 0.0031(16) 0.0033(15)
C36 0.015(2) 0.0221(19) 0.021(2) 0.0002(15) 0.0064(17) 0.0031(15)
C37 0.022(2) 0.024(2) 0.023(2) 0.0070(16) 0.0105(17) 0.0035(16)
C38 0.032(2) 0.021(2) 0.031(2) 0.0113(16) 0.013(2) 0.0031(17)
C39 0.025(2) 0.0164(19) 0.035(2) -0.0029(16) 0.015(2) -0.0035(15)
C40 0.018(2) 0.0186(18) 0.020(2) -0.0015(15) 0.0068(17) 0.0036(14)
C41 0.018(2) 0.0152(18) 0.021(2) 0.0011(15) 0.0083(17) 0.0027(14)
C42 0.027(2) 0.0159(18) 0.026(2) 0.0025(15) 0.0116(19) -0.0033(15)
C43 0.028(2) 0.023(2) 0.035(2) -0.0035(17) 0.016(2) -0.0007(16)
C44 0.028(2) 0.023(2) 0.054(3) -0.006(2) 0.021(2) -0.0001(18)
C45 0.016(2) 0.030(2) 0.045(3) 0.0064(19) 0.006(2) 0.0008(17)
C46 0.024(2) 0.027(2) 0.027(2) 0.0025(17) 0.0040(19) 0.0003(17)
C47 0.019(2) 0.0192(19) 0.029(2) 0.0046(16) 0.0118(18) -0.0013(15)
C48 0.020(2) 0.0253(19) 0.017(2) 0.0075(16) 0.0032(17) -0.0031(16)
C49 0.021(2) 0.0172(18) 0.0159(19) 0.0031(14) 0.0070(17) -0.0043(14)
C50 0.025(2) 0.0230(19) 0.017(2) -0.0004(15) 0.0039(17) -0.0049(16)
C51 0.037(3) 0.022(2) 0.017(2) -0.0043(15) 0.0102(19) -0.0083(17)
C52 0.031(2) 0.0166(18) 0.022(2) 0.0019(15) 0.0151(19) -0.0018(15)
C53 0.022(2) 0.0171(18) 0.022(2) 0.0030(15) 0.0103(18) -0.0029(15)
C54 0.021(2) 0.0159(18) 0.0137(19) 0.0019(14) 0.0071(16) -0.0033(14)
C55 0.032(3) 0.020(2) 0.065(3) -0.005(2) 0.006(2) 0.0052(18)
C56 0.033(3) 0.027(2) 0.034(3) -0.0017(18) -0.001(2) 0.0005(18)
O1S 0.035(2) 0.0458(19) 0.069(2) -0.0004(16) -0.0088(18) 0.0063(15)
O2S 0.064(3) 0.116(3) 0.068(3) 0.000(2) 0.006(2) 0.050(2)
O3S 0.045(2) 0.073(3) 0.110(4) -0.033(2) -0.033(2) 0.0271(19)

loop_
_atom_type_symbol
_atom_type_description
_atom_type_scat_dispersion_real
_atom_type_scat_dispersion_imag
_atom_type_scat_source
C C 0.0033 0.0016 'International Tables Vol C Tables 4.2.6.8 and 6.1.1.4'
H H 0.0000 0.0000 'International Tables Vol C Tables 4.2.6.8 and 6.1.1.4'
Fe Fe 0.3463 0.8444 'International Tables Vol C Tables 4.2.6.8 and 6.1.1.4'
N N 0.0061 0.0033 'International Tables Vol C Tables 4.2.6.8 and 6.1.1.4'
O O 0.0106 0.0060 'International Tables Vol C Tables 4.2.6.8 and 6.1.1.4'
Tb Tb -0.1723 4.1537 'International Tables Vol C Tables 4.2.6.8 and 6.1.1.4'

loop_
_geom_angle_atom_site_label_1
_geom_angle_atom_site_label_2
_geom_angle_atom_site_label_3
_geom_angle
O14 Tb1 O10 136.37(8)
O14 Tb1 O4 89.74(8)
O10 Tb1 O4 81.20(8)
O14 Tb1 O1 126.44(8)
O10 Tb1 O1 87.93(8)
O4 Tb1 O1 65.14(8)
O14 Tb1 O11 63.62(8)
O10 Tb1 O11 93.19(8)
O4 Tb1 O11 134.32(8)
O1 Tb1 O11 160.45(8)
O14 Tb1 O7 133.73(8)
O10 Tb1 O7 70.94(8)
O4 Tb1 O7 136.03(8)
O1 Tb1 O7 80.19(8)
O11 Tb1 O7 81.75(8)
O14 Tb1 O8 89.70(8)
O10 Tb1 O8 123.04(9)
O4 Tb1 O8 141.40(8)
O1 Tb1 O8 84.66(8)
O11 Tb1 O8 78.36(8)
O7 Tb1 O8 52.13(8)
O14 Tb1 O15 60.27(8)
O10 Tb1 O15 151.15(9)
O4 Tb1 O15 74.91(8)
O1 Tb1 O15 67.54(8)
O11 Tb1 O15 115.05(8)
O7 Tb1 O15 116.83(8)
O8 Tb1 O15 71.45(8)
O14 Tb1 O6 72.70(7)
O10 Tb1 O6 65.62(8)
O4 Tb1 O6 60.77(7)
O1 Tb1 O6 122.17(8)
O11 Tb1 O6 75.56(7)
O7 Tb1 O6 129.07(7)
O8 Tb1 O6 153.04(8)
O15 Tb1 O6 114.06(7)
O14 Tb1 N5 111.94(9)
O10 Tb1 N5 97.15(9)
O4 Tb1 N5 147.38(8)
O1 Tb1 N5 82.26(9)
O11 Tb1 N5 78.23(8)
O7 Tb1 N5 26.26(8)
O8 Tb1 N5 25.89(8)
O15 Tb1 N5 94.42(8)
O6 Tb1 N5 147.41(8)
O2 Fe1 O3 100.55(12)
O2 Fe1 O4 102.42(10)
O3 Fe1 O4 146.97(11)
O2 Fe1 O1 156.21(10)
O3 Fe1 O1 91.97(11)
O4 Fe1 O1 75.94(9)
O2 Fe1 N1 83.70(11)
O3 Fe1 N1 94.82(12)
O4 Fe1 N1 110.97(10)
O1 Fe1 N1 75.10(11)
O2 Fe1 N2 83.04(11)
O3 Fe1 N2 77.88(11)
O4 Fe1 N2 81.69(10)
O1 Fe1 N2 119.60(10)
N1 Fe1 N2 163.40(12)
O12 Fe2 O13 108.99(11)
O12 Fe2 O14 92.00(10)
O13 Fe2 O14 145.74(10)
O12 Fe2 O11 148.40(10)
O13 Fe2 O11 96.91(10)
O14 Fe2 O11 75.08(9)
O12 Fe2 N3 84.58(10)
O13 Fe2 N3 90.94(10)
O14 Fe2 N3 118.48(10)
O11 Fe2 N3 77.02(10)
O12 Fe2 N4 81.50(10)
O13 Fe2 N4 77.69(10)
O14 Fe2 N4 79.11(10)
O11 Fe2 N4 122.63(9)
N3 Fe2 N4 157.99(11)
C1 O1 Fe1 111.9(2)
C1 O1 Tb1 125.2(2)
Fe1 O1 Tb1 107.51(10)
C13 O2 Fe1 135.2(3)
C15 O3 Fe1 116.8(2)
C27 O4 Fe1 130.7(2)
C27 O4 Tb1 116.20(19)
Fe1 O4 Tb1 110.90(10)
C12 O5 C14 111.3(3)
C26 O6 C28 117.1(3)
C26 O6 Tb1 108.02(18)
C28 O6 Tb1 125.9(2)
N5 O7 Tb1 96.23(19)
N5 O8 Tb1 95.6(2)
Tb1 O10 H10A 137.5
Tb1 O10 H10B 115.4
H10A O10 H10B 107.0
C29 O11 Fe2 112.7(2)
C29 O11 Tb1 123.5(2)
Fe2 O11 Tb1 107.58(9)
C41 O12 Fe2 135.2(2)
C42 O13 Fe2 119.2(2)
C54 O14 Fe2 123.7(2)
C54 O14 Tb1 123.2(2)
Fe2 O14 Tb1 112.42(10)
C53 O15 C55 117.0(3)
C53 O15 Tb1 112.86(18)
C55 O15 Tb1 128.6(2)
C40 O16 C56 113.2(3)
C7 N1 C6 121.2(3)
C7 N1 Fe1 128.0(3)
C6 N1 Fe1 110.8(2)
C21 N2 C20 121.5(3)
C21 N2 Fe1 127.9(2)
C20 N2 Fe1 109.6(2)
O9 N5 O8 122.9(3)
O9 N5 O7 121.1(3)
O8 N5 O7 116.0(3)
O9 N5 Tb1 177.6(3)
O8 N5 Tb1 58.51(17)
O7 N5 Tb1 57.51(16)
C48 N4 C47 122.7(3)
C48 N4 Fe2 124.3(2)
C47 N4 Fe2 110.2(2)
C35 N3 C34 120.8(3)
C35 N3 Fe2 128.1(2)
C34 N3 Fe2 111.0(2)
O1 C1 C2 124.0(4)
O1 C1 C6 116.5(3)
C2 C1 C6 119.6(4)
C3 C2 C1 119.9(4)
C3 C2 H2 120.1
C1 C2 H2 120.1
C4 C3 C2 120.7(4)
C4 C3 H3 119.6
C2 C3 H3 119.6
C3 C4 C5 119.8(4)
C3 C4 H4 120.1
C5 C4 H4 120.1
C6 C5 C4 119.5(4)
C6 C5 H5 120.3
C4 C5 H5 120.3
C5 C6 C1 120.5(4)
C5 C6 N1 125.1(4)
C1 C6 N1 114.2(3)
N1 C7 C8 124.8(4)
N1 C7 H7 117.6
C8 C7 H7 117.6
C9 C8 C13 120.0(4)
C9 C8 C7 118.2(4)
C13 C8 C7 120.8(4)
C10 C9 C8 121.2(4)
C10 C9 H9 119.4
C8 C9 H9 119.4
C9 C10 C11 119.4(4)
C9 C10 H10 120.3
C11 C10 H10 120.3
C12 C11 C10 121.4(4)
C12 C11 H11 119.3
C10 C11 H11 119.3
C11 C12 O5 120.0(4)
C11 C12 C13 120.1(4)
O5 C12 C13 119.8(4)
O2 C13 C8 123.5(4)
O2 C13 C12 119.3(4)
C8 C13 C12 117.1(4)
O5 C14 H14A 109.5
O5 C14 H14B 109.5
H14A C14 H14B 109.5
O5 C14 H14C 109.5
H14A C14 H14C 109.5
H14B C14 H14C 109.5
O3 C15 C16 122.6(4)
O3 C15 C20 118.8(3)
C16 C15 C20 118.6(4)
C17 C16 C15 119.7(5)
C17 C16 H16 120.1
C15 C16 H16 120.1
C18 C17 C16 121.6(4)
C18 C17 H17 119.2
C16 C17 H17 119.2
C19 C18 C17 119.5(4)
C19 C18 H18 120.3
C17 C18 H18 120.3
C18 C19 C20 120.3(4)
C18 C19 H19 119.8
C20 C19 H19 119.8
C19 C20 C15 120.2(4)
C19 C20 N2 126.7(4)
C15 C20 N2 113.0(3)
N2 C21 C22 125.3(3)
N2 C21 H21 117.3
C22 C21 H21 117.3
C23 C22 C27 118.6(3)
C23 C22 C21 119.4(3)
C27 C22 C21 122.0(3)
C24 C23 C22 122.1(3)
C24 C23 H23 118.9
C22 C23 H23 118.9
C23 C24 C25 119.5(3)
C23 C24 H24 120.2
C25 C24 H24 120.2
C26 C25 C24 119.2(3)
C26 C25 H25 120.4
C24 C25 H25 120.4
C25 C26 O6 125.7(3)
C25 C26 C27 121.3(3)
O6 C26 C27 112.9(3)
O4 C27 C22 123.5(3)
O4 C27 C26 117.3(3)
C22 C27 C26 119.0(3)
O6 C28 H28A 109.5
O6 C28 H28B 109.5
H28A C28 H28B 109.5
O6 C28 H28C 109.5
H28A C28 H28C 109.5
H28B C28 H28C 109.5
O11 C29 C30 122.2(3)
O11 C29 C34 118.2(3)
C30 C29 C34 119.5(3)
C31 C30 C29 119.8(3)
C31 C30 H30 120.1
C29 C30 H30 120.1
C32 C31 C30 120.6(3)
C32 C31 H31 119.7
C30 C31 H31 119.7
C31 C32 C33 120.5(4)
C31 C32 H32 119.8
C33 C32 H32 119.8
C32 C33 C34 119.7(3)
C32 C33 H33 120.1
C34 C33 H33 120.1
C33 C34 C29 120.0(3)
C33 C34 N3 126.3(3)
C29 C34 N3 113.7(3)
N3 C35 C36 125.3(3)
N3 C35 H35 117.4
C36 C35 H35 117.4
C41 C36 C37 119.7(3)
C41 C36 C35 122.3(3)
C37 C36 C35 118.0(3)
C38 C37 C36 121.2(4)
C38 C37 H37 119.4
C36 C37 H37 119.4
C37 C38 C39 119.6(3)
C37 C38 H38 120.2
C39 C38 H38 120.2
C40 C39 C38 120.6(3)
C40 C39 H39 119.7
C38 C39 H39 119.7
C39 C40 O16 119.4(3)
C39 C40 C41 121.3(3)
O16 C40 C41 119.3(3)
O12 C41 C36 123.3(3)
O12 C41 C40 119.0(3)
C36 C41 C40 117.7(3)
O13 C42 C43 122.2(3)
O13 C42 C47 119.5(3)
C43 C42 C47 118.2(4)
C44 C43 C42 120.2(4)
C44 C43 H43 119.9
C42 C43 H43 119.9
C43 C44 C45 121.3(4)
C43 C44 H44 119.4
C45 C44 H44 119.4
C46 C45 C44 119.5(4)
C46 C45 H45 120.2
C44 C45 H45 120.2
C45 C46 C47 120.0(4)
C45 C46 H46 120.0
C47 C46 H46 120.0
C46 C47 C42 120.7(4)
C46 C47 N4 126.5(3)
C42 C47 N4 112.9(3)
N4 C48 C49 123.9(3)
N4 C48 H48 118.1
C49 C48 H48 118.1
C54 C49 C50 118.6(3)
C54 C49 C48 121.4(3)
C50 C49 C48 120.0(3)
C51 C50 C49 120.7(4)
C51 C50 H50 119.7
C49 C50 H50 119.7
C50 C51 C52 120.8(3)
C50 C51 H51 119.6
C52 C51 H51 119.6
C53 C52 C51 118.8(3)
C53 C52 H52 120.6
C51 C52 H52 120.6
C52 C53 O15 126.7(3)
C52 C53 C54 121.2(3)
O15 C53 C54 112.1(3)
O14 C54 C49 123.5(3)
O14 C54 C53 116.6(3)
C49 C54 C53 120.0(3)
O15 C55 H55A 109.5
O15 C55 H55B 109.5
H55A C55 H55B 109.5
O15 C55 H55C 109.5
H55A C55 H55C 109.5
H55B C55 H55C 109.5
O16 C56 H56A 109.5
O16 C56 H56B 109.5
H56A C56 H56B 109.5
O16 C56 H56C 109.5
H56A C56 H56C 109.5
H56B C56 H56C 109.5
H1S1 O1S H2S1 105.7
H1S2 O2S H2S2 104.6
H1S3 O3S H2S3 106.8

loop_
_geom_bond_atom_site_label_1
_geom_bond_atom_site_label_2
_geom_bond_distance
Tb1 O14 2.321(2)
Tb1 O10 2.344(2)
Tb1 O4 2.345(2)
Tb1 O1 2.350(2)
Tb1 O11 2.379(2)
Tb1 O7 2.440(3)
Tb1 O8 2.464(2)
Tb1 O15 2.658(2)
Tb1 O6 2.673(2)
Tb1 N5 2.876(3)
Fe1 O2 1.939(3)
Fe1 O3 1.950(3)
Fe1 O4 2.008(2)
Fe1 O1 2.099(2)
Fe1 N1 2.135(3)
Fe1 N2 2.184(3)
Fe2 O12 1.928(2)
Fe2 O13 1.937(2)
Fe2 O14 1.998(2)
Fe2 O11 2.068(2)
Fe2 N3 2.130(3)
Fe2 N4 2.215(3)
O1 C1 1.347(4)
O2 C13 1.311(4)
O3 C15 1.341(5)
O4 C27 1.346(4)
O5 C12 1.378(5)
O5 C14 1.427(5)
O6 C26 1.379(4)
O6 C28 1.440(4)
O7 N5 1.280(4)
O8 N5 1.262(4)
O9 N5 1.214(4)
O10 H10A 0.8458
O10 H10B 0.8510
O11 C29 1.355(4)
O12 C41 1.308(4)
O13 C42 1.324(4)
O14 C54 1.341(4)
O15 C53 1.375(4)
O15 C55 1.425(4)
O16 C40 1.387(4)
O16 C56 1.435(4)
N1 C7 1.298(5)
N1 C6 1.418(5)
N2 C21 1.287(5)
N2 C20 1.420(5)
N4 C48 1.285(4)
N4 C47 1.408(4)
N3 C35 1.289(4)
N3 C34 1.425(4)
C1 C2 1.386(5)
C1 C6 1.393(5)
C2 C3 1.379(6)
C2 H2 0.9300
C3 C4 1.379(6)
C3 H3 0.9300
C4 C5 1.398(6)
C4 H4 0.9300
C5 C6 1.379(6)
C5 H5 0.9300
C7 C8 1.432(6)
C7 H7 0.9300
C8 C9 1.406(5)
C8 C13 1.407(6)
C9 C10 1.360(6)
C9 H9 0.9300
C10 C11 1.382(7)
C10 H10 0.9300
C11 C12 1.378(6)
C11 H11 0.9300
C12 C13 1.428(6)
C14 H14A 0.9600
C14 H14B 0.9600
C14 H14C 0.9600
C15 C16 1.394(6)
C15 C20 1.399(6)
C16 C17 1.374(7)
C16 H16 0.9300
C17 C18 1.374(7)
C17 H17 0.9300
C18 C19 1.368(6)
C18 H18 0.9300
C19 C20 1.391(5)
C19 H19 0.9300
C21 C22 1.446(5)
C21 H21 0.9300
C22 C23 1.391(5)
C22 C27 1.396(5)
C23 C24 1.363(5)
C23 H23 0.9300
C24 C25 1.398(5)
C24 H24 0.9300
C25 C26 1.374(5)
C25 H25 0.9300
C26 C27 1.399(5)
C28 H28A 0.9600
C28 H28B 0.9600
C28 H28C 0.9600
C29 C30 1.390(5)
C29 C34 1.398(5)
C30 C31 1.381(5)
C30 H30 0.9300
C31 C32 1.374(5)
C31 H31 0.9300
C32 C33 1.379(5)
C32 H32 0.9300
C33 C34 1.388(5)
C33 H33 0.9300
C35 C36 1.433(5)
C35 H35 0.9300
C36 C41 1.407(5)
C36 C37 1.408(5)
C37 C38 1.370(5)
C37 H37 0.9300
C38 C39 1.390(5)
C38 H38 0.9300
C39 C40 1.370(5)
C39 H39 0.9300
C40 C41 1.419(5)
C42 C43 1.403(5)
C42 C47 1.408(5)
C43 C44 1.378(6)
C43 H43 0.9300
C44 C45 1.386(6)
C44 H44 0.9300
C45 C46 1.382(5)
C45 H45 0.9300
C46 C47 1.393(5)
C46 H46 0.9300
C48 C49 1.441(5)
C48 H48 0.9300
C49 C54 1.391(5)
C49 C50 1.407(5)
C50 C51 1.370(5)
C50 H50 0.9300
C51 C52 1.401(5)
C51 H51 0.9300
C52 C53 1.372(5)
C52 H52 0.9300
C53 C54 1.399(5)
C55 H55A 0.9600
C55 H55B 0.9600
C55 H55C 0.9600
C56 H56A 0.9600
C56 H56B 0.9600
C56 H56C 0.9600
O1S H1S1 0.8531
O1S H2S1 0.8513
O2S H1S2 0.8615
O2S H2S2 0.8618
O3S H1S3 0.8500
O3S H2S3 0.8458

loop_
_geom_torsion_atom_site_label_1
_geom_torsion_atom_site_label_2
_geom_torsion_atom_site_label_3
_geom_torsion_atom_site_label_4
_geom_torsion
O2 Fe1 O1 C1 -57.8(4)
O3 Fe1 O1 C1 64.4(2)
O4 Fe1 O1 C1 -146.7(2)
N1 Fe1 O1 C1 -30.1(2)
N2 Fe1 O1 C1 141.6(2)
O2 Fe1 O1 Tb1 83.3(3)
O3 Fe1 O1 Tb1 -154.55(11)
O4 Fe1 O1 Tb1 -5.66(9)
N1 Fe1 O1 Tb1 110.98(12)
N2 Fe1 O1 Tb1 -77.38(13)
O14 Tb1 O1 C1 -150.7(2)
O10 Tb1 O1 C1 58.4(3)
O4 Tb1 O1 C1 139.7(3)
O11 Tb1 O1 C1 -35.3(4)
O7 Tb1 O1 C1 -12.6(3)
O8 Tb1 O1 C1 -65.0(3)
O15 Tb1 O1 C1 -137.1(3)
O6 Tb1 O1 C1 117.7(3)
N5 Tb1 O1 C1 -39.1(3)
O14 Tb1 O1 Fe1 74.80(12)
O10 Tb1 O1 Fe1 -76.08(10)
O4 Tb1 O1 Fe1 5.18(8)
O11 Tb1 O1 Fe1 -169.81(17)
O7 Tb1 O1 Fe1 -147.10(11)
O8 Tb1 O1 Fe1 160.46(11)
O15 Tb1 O1 Fe1 88.35(11)
O6 Tb1 O1 Fe1 -16.79(13)
N5 Tb1 O1 Fe1 -173.59(11)
O3 Fe1 O2 C13 -91.6(4)
O4 Fe1 O2 C13 112.3(3)
O1 Fe1 O2 C13 29.0(5)
N1 Fe1 O2 C13 2.1(3)
N2 Fe1 O2 C13 -167.9(4)
O2 Fe1 O3 C15 -62.4(3)
O4 Fe1 O3 C15 71.1(3)
O1 Fe1 O3 C15 137.9(3)
N1 Fe1 O3 C15 -146.9(3)
N2 Fe1 O3 C15 18.1(3)
O2 Fe1 O4 C27 47.8(3)
O3 Fe1 O4 C27 -85.2(3)
O1 Fe1 O4 C27 -156.6(3)
N1 Fe1 O4 C27 135.8(2)
N2 Fe1 O4 C27 -33.1(2)
O2 Fe1 O4 Tb1 -149.82(11)
O3 Fe1 O4 Tb1 77.1(2)
O1 Fe1 O4 Tb1 5.79(9)
N1 Fe1 O4 Tb1 -61.88(13)
N2 Fe1 O4 Tb1 129.24(11)
O14 Tb1 O4 C27 28.6(2)
O10 Tb1 O4 C27 -108.5(2)
O1 Tb1 O4 C27 159.7(2)
O11 Tb1 O4 C27 -22.7(2)
O7 Tb1 O4 C27 -159.03(18)
O8 Tb1 O4 C27 117.8(2)
O15 Tb1 O4 C27 87.8(2)
O6 Tb1 O4 C27 -41.63(19)
N5 Tb1 O4 C27 161.9(2)
O14 Tb1 O4 Fe1 -136.58(10)
O10 Tb1 O4 Fe1 86.28(11)
O1 Tb1 O4 Fe1 -5.53(9)
O11 Tb1 O4 Fe1 172.13(8)
O7 Tb1 O4 Fe1 35.79(16)
O8 Tb1 O4 Fe1 -47.39(17)
O15 Tb1 O4 Fe1 -77.40(10)
O6 Tb1 O4 Fe1 153.19(13)
N5 Tb1 O4 Fe1 -3.3(2)
O14 Tb1 O6 C26 -61.8(2)
O10 Tb1 O6 C26 131.4(2)
O4 Tb1 O6 C26 37.90(19)
O1 Tb1 O6 C26 60.8(2)
O11 Tb1 O6 C26 -128.2(2)
O7 Tb1 O6 C26 165.35(19)
O8 Tb1 O6 C26 -113.2(2)
O15 Tb1 O6 C26 -16.9(2)
N5 Tb1 O6 C26 -165.7(2)
O14 Tb1 O6 C28 84.1(2)
O10 Tb1 O6 C28 -82.7(2)
O4 Tb1 O6 C28 -176.2(3)
O1 Tb1 O6 C28 -153.3(2)
O11 Tb1 O6 C28 17.7(2)
O7 Tb1 O6 C28 -48.8(3)
O8 Tb1 O6 C28 32.7(3)
O15 Tb1 O6 C28 129.0(2)
N5 Tb1 O6 C28 -19.8(3)
O14 Tb1 O7 N5 39.6(2)
O10 Tb1 O7 N5 176.4(2)
O4 Tb1 O7 N5 -129.84(18)
O1 Tb1 O7 N5 -92.40(19)
O11 Tb1 O7 N5 80.10(19)
O8 Tb1 O7 N5 -1.54(18)
O15 Tb1 O7 N5 -33.9(2)
O6 Tb1 O7 N5 143.85(17)
O14 Tb1 O8 N5 -150.1(2)
O10 Tb1 O8 N5 -0.8(2)
O4 Tb1 O8 N5 120.7(2)
O1 Tb1 O8 N5 83.3(2)
O11 Tb1 O8 N5 -87.0(2)
O7 Tb1 O8 N5 1.56(18)
O15 Tb1 O8 N5 151.3(2)
O6 Tb1 O8 N5 -101.9(2)
O12 Fe2 O11 C29 -79.8(3)
O13 Fe2 O11 C29 65.6(2)
O14 Fe2 O11 C29 -148.4(2)
N3 Fe2 O11 C29 -23.8(2)
N4 Fe2 O11 C29 145.3(2)
O12 Fe2 O11 Tb1 59.7(2)
O13 Fe2 O11 Tb1 -154.95(10)
O14 Fe2 O11 Tb1 -8.93(9)
N3 Fe2 O11 Tb1 115.68(11)
N4 Fe2 O11 Tb1 -75.17(13)
O14 Tb1 O11 C29 142.3(2)
O10 Tb1 O11 C29 -76.3(2)
O4 Tb1 O11 C29 -157.1(2)
O1 Tb1 O11 C29 16.6(4)
O7 Tb1 O11 C29 -6.0(2)
O8 Tb1 O11 C29 46.8(2)
O15 Tb1 O11 C29 109.8(2)
O6 Tb1 O11 C29 -140.1(2)
N5 Tb1 O11 C29 20.4(2)
O14 Tb1 O11 Fe2 8.28(8)
O10 Tb1 O11 Fe2 149.68(10)
O4 Tb1 O11 Fe2 68.86(13)
O1 Tb1 O11 Fe2 -117.5(2)
O7 Tb1 O11 Fe2 -140.11(11)
O8 Tb1 O11 Fe2 -87.23(10)
O15 Tb1 O11 Fe2 -24.28(12)
O6 Tb1 O11 Fe2 85.86(10)
N5 Tb1 O11 Fe2 -113.67(11)
O13 Fe2 O12 C41 -75.2(3)
O14 Fe2 O12 C41 132.3(3)
O11 Fe2 O12 C41 68.1(4)
N3 Fe2 O12 C41 13.9(3)
N4 Fe2 O12 C41 -149.0(3)
O12 Fe2 O13 C42 -69.7(3)
O14 Fe2 O13 C42 55.1(3)
O11 Fe2 O13 C42 128.7(2)
N3 Fe2 O13 C42 -154.3(2)
N4 Fe2 O13 C42 6.7(2)
O12 Fe2 O14 C54 29.3(2)
O13 Fe2 O14 C54 -99.7(3)
O11 Fe2 O14 C54 -179.9(3)
N3 Fe2 O14 C54 114.2(2)
N4 Fe2 O14 C54 -51.7(2)
O12 Fe2 O14 Tb1 -141.33(11)
O13 Fe2 O14 Tb1 89.65(19)
O11 Fe2 O14 Tb1 9.44(9)
N3 Fe2 O14 Tb1 -56.41(14)
N4 Fe2 O14 Tb1 137.72(12)
O10 Tb1 O14 C54 115.9(2)
O4 Tb1 O14 C54 39.0(2)
O1 Tb1 O14 C54 -19.2(3)
O11 Tb1 O14 C54 -179.5(3)
O7 Tb1 O14 C54 -133.6(2)
O8 Tb1 O14 C54 -102.4(2)
O15 Tb1 O14 C54 -33.7(2)
O6 Tb1 O14 C54 98.4(2)
N5 Tb1 O14 C54 -116.0(2)
O10 Tb1 O14 Fe2 -73.38(15)
O4 Tb1 O14 Fe2 -150.30(11)
O1 Tb1 O14 Fe2 151.43(9)
O11 Tb1 O14 Fe2 -8.85(9)
O7 Tb1 O14 Fe2 37.03(16)
O8 Tb1 O14 Fe2 68.30(11)
O15 Tb1 O14 Fe2 136.99(13)
O6 Tb1 O14 Fe2 -90.97(11)
N5 Tb1 O14 Fe2 54.72(12)
O14 Tb1 O15 C53 30.4(2)
O10 Tb1 O15 C53 -103.3(3)
O4 Tb1 O15 C53 -68.1(2)
O1 Tb1 O15 C53 -137.0(2)
O11 Tb1 O15 C53 64.2(2)
O7 Tb1 O15 C53 157.5(2)
O8 Tb1 O15 C53 131.1(2)
O6 Tb1 O15 C53 -20.5(2)
N5 Tb1 O15 C53 143.2(2)
O14 Tb1 O15 C55 -164.4(3)
O10 Tb1 O15 C55 61.9(4)
O4 Tb1 O15 C55 97.0(3)
O1 Tb1 O15 C55 28.1(3)
O11 Tb1 O15 C55 -130.7(3)
O7 Tb1 O15 C55 -37.3(3)
O8 Tb1 O15 C55 -63.7(3)
O6 Tb1 O15 C55 144.6(3)
N5 Tb1 O15 C55 -51.6(3)
O2 Fe1 N1 C7 14.9(3)
O3 Fe1 N1 C7 115.0(3)
O4 Fe1 N1 C7 -86.0(3)
O1 Fe1 N1 C7 -154.2(4)
N2 Fe1 N1 C7 52.1(6)
O2 Fe1 N1 C6 -165.3(3)
O3 Fe1 N1 C6 -65.2(3)
O4 Fe1 N1 C6 93.8(2)
O1 Fe1 N1 C6 25.6(2)
N2 Fe1 N1 C6 -128.1(4)
O2 Fe1 N2 C21 -81.2(3)
O3 Fe1 N2 C21 176.4(3)
O4 Fe1 N2 C21 22.5(3)
O1 Fe1 N2 C21 91.1(3)
N1 Fe1 N2 C21 -118.4(4)
O2 Fe1 N2 C20 87.3(2)
O3 Fe1 N2 C20 -15.1(2)
O4 Fe1 N2 C20 -169.0(2)
O1 Fe1 N2 C20 -100.4(2)
N1 Fe1 N2 C20 50.1(5)
Tb1 O8 N5 O9 177.7(3)
Tb1 O8 N5 O7 -2.6(3)
Tb1 O7 N5 O9 -177.7(3)
Tb1 O7 N5 O8 2.6(3)
O14 Tb1 N5 O9 -95(7)
O10 Tb1 N5 O9 52(7)
O4 Tb1 N5 O9 137(7)
O1 Tb1 N5 O9 139(7)
O11 Tb1 N5 O9 -40(7)
O7 Tb1 N5 O9 55(7)
O8 Tb1 N5 O9 -128(7)
O15 Tb1 N5 O9 -155(7)
O6 Tb1 N5 O9 -3(7)
O14 Tb1 N5 O8 32.5(2)
O10 Tb1 N5 O8 179.4(2)
O4 Tb1 N5 O8 -95.8(2)
O1 Tb1 N5 O8 -93.7(2)
O11 Tb1 N5 O8 87.6(2)
O7 Tb1 N5 O8 -177.2(3)
O15 Tb1 N5 O8 -27.1(2)
O6 Tb1 N5 O8 124.5(2)
O14 Tb1 N5 O7 -150.25(18)
O10 Tb1 N5 O7 -3.4(2)
O4 Tb1 N5 O7 81.4(2)
O1 Tb1 N5 O7 83.49(19)
O11 Tb1 N5 O7 -95.22(19)
O8 Tb1 N5 O7 177.2(3)
O15 Tb1 N5 O7 150.09(19)
O6 Tb1 N5 O7 -58.3(3)
O12 Fe2 N4 C48 -54.5(3)
O13 Fe2 N4 C48 -166.2(3)
O14 Fe2 N4 C48 39.2(3)
O11 Fe2 N4 C48 103.4(3)
N3 Fe2 N4 C48 -105.9(4)
O12 Fe2 N4 C47 107.0(2)
O13 Fe2 N4 C47 -4.7(2)
O14 Fe2 N4 C47 -159.3(2)
O11 Fe2 N4 C47 -95.0(2)
N3 Fe2 N4 C47 55.7(4)
O12 Fe2 N3 C35 -7.1(3)
O13 Fe2 N3 C35 101.9(3)
O14 Fe2 N3 C35 -96.4(3)
O11 Fe2 N3 C35 -161.2(3)
N4 Fe2 N3 C35 43.8(5)
O12 Fe2 N3 C34 175.6(2)
O13 Fe2 N3 C34 -75.4(2)
O14 Fe2 N3 C34 86.3(2)
O11 Fe2 N3 C34 21.5(2)
N4 Fe2 N3 C34 -133.5(3)
Fe1 O1 C1 C2 -149.5(3)
Tb1 O1 C1 C2 77.6(4)
Fe1 O1 C1 C6 30.3(4)
Tb1 O1 C1 C6 -102.6(3)
O1 C1 C2 C3 -177.0(4)
C6 C1 C2 C3 3.3(6)
C1 C2 C3 C4 -1.7(7)
C2 C3 C4 C5 -0.8(7)
C3 C4 C5 C6 1.7(7)
C4 C5 C6 C1 -0.2(7)
C4 C5 C6 N1 -174.2(4)
O1 C1 C6 C5 177.9(4)
C2 C1 C6 C5 -2.3(6)
O1 C1 C6 N1 -7.4(5)
C2 C1 C6 N1 172.3(3)
C7 N1 C6 C5 -24.2(6)
Fe1 N1 C6 C5 156.0(4)
C7 N1 C6 C1 161.4(4)
Fe1 N1 C6 C1 -18.4(4)
C6 N1 C7 C8 162.9(4)
Fe1 N1 C7 C8 -17.4(6)
N1 C7 C8 C9 -169.2(4)
N1 C7 C8 C13 -0.4(6)
C13 C8 C9 C10 -3.1(6)
C7 C8 C9 C10 165.8(4)
C8 C9 C10 C11 -3.6(7)
C9 C10 C11 C12 4.0(7)
C10 C11 C12 O5 -177.5(4)
C10 C11 C12 C13 2.3(7)
C14 O5 C12 C11 106.3(5)
C14 O5 C12 C13 -73.4(5)
Fe1 O2 C13 C8 -17.5(6)
Fe1 O2 C13 C12 160.1(3)
C9 C8 C13 O2 -173.4(4)
C7 C8 C13 O2 18.0(6)
C9 C8 C13 C12 9.0(6)
C7 C8 C13 C12 -159.6(4)
C11 C12 C13 O2 173.6(4)
O5 C12 C13 O2 -6.6(6)
C11 C12 C13 C8 -8.6(6)
O5 C12 C13 C8 171.1(4)
Fe1 O3 C15 C16 161.0(3)
Fe1 O3 C15 C20 -18.6(5)
O3 C15 C16 C17 178.7(4)
C20 C15 C16 C17 -1.8(7)
C15 C16 C17 C18 1.3(8)
C16 C17 C18 C19 0.1(8)
C17 C18 C19 C20 -1.0(7)
C18 C19 C20 C15 0.5(6)
C18 C19 C20 N2 176.6(4)
O3 C15 C20 C19 -179.5(4)
C16 C15 C20 C19 0.9(6)
O3 C15 C20 N2 3.9(5)
C16 C15 C20 N2 -175.7(4)
C21 N2 C20 C19 3.3(6)
Fe1 N2 C20 C19 -166.0(3)
C21 N2 C20 C15 179.6(3)
Fe1 N2 C20 C15 10.3(4)
C20 N2 C21 C22 -175.9(3)
Fe1 N2 C21 C22 -8.7(5)
N2 C21 C22 C23 173.7(3)
N2 C21 C22 C27 -7.9(5)
C27 C22 C23 C24 2.1(5)
C21 C22 C23 C24 -179.5(3)
C22 C23 C24 C25 -2.9(5)
C23 C24 C25 C26 0.0(5)
C24 C25 C26 O6 -173.6(3)
C24 C25 C26 C27 3.8(5)
C28 O6 C26 C25 -3.1(5)
Tb1 O6 C26 C25 146.2(3)
C28 O6 C26 C27 179.2(3)
Tb1 O6 C26 C27 -31.4(3)
Fe1 O4 C27 C22 29.8(4)
Tb1 O4 C27 C22 -131.8(3)
Fe1 O4 C27 C26 -154.7(2)
Tb1 O4 C27 C26 43.7(3)
C23 C22 C27 O4 177.1(3)
C21 C22 C27 O4 -1.3(5)
C23 C22 C27 C26 1.6(5)
C21 C22 C27 C26 -176.8(3)
C25 C26 C27 O4 179.7(3)
O6 C26 C27 O4 -2.6(4)
C25 C26 C27 C22 -4.6(5)
O6 C26 C27 C22 173.2(3)
Fe2 O11 C29 C30 -160.3(3)
Tb1 O11 C29 C30 67.6(4)
Fe2 O11 C29 C34 23.0(4)
Tb1 O11 C29 C34 -109.1(3)
O11 C29 C30 C31 -176.5(3)
C34 C29 C30 C31 0.2(5)
C29 C30 C31 C32 -0.4(6)
C30 C31 C32 C33 0.0(6)
C31 C32 C33 C34 0.6(6)
C32 C33 C34 C29 -0.7(5)
C32 C33 C34 N3 -179.6(3)
O11 C29 C34 C33 177.2(3)
C30 C29 C34 C33 0.4(5)
O11 C29 C34 N3 -3.8(4)
C30 C29 C34 N3 179.4(3)
C35 N3 C34 C33 -15.0(5)
Fe2 N3 C34 C33 162.6(3)
C35 N3 C34 C29 166.1(3)
Fe2 N3 C34 C29 -16.4(4)
C34 N3 C35 C36 178.4(3)
Fe2 N3 C35 C36 1.3(5)
N3 C35 C36 C41 2.9(6)
N3 C35 C36 C37 -174.2(3)
C41 C36 C37 C38 -0.2(5)
C35 C36 C37 C38 177.1(3)
C36 C37 C38 C39 0.3(6)
C37 C38 C39 C40 -0.5(6)
C38 C39 C40 O16 179.5(3)
C38 C39 C40 C41 0.4(6)
C56 O16 C40 C39 107.4(4)
C56 O16 C40 C41 -73.6(4)
Fe2 O12 C41 C36 -14.2(5)
Fe2 O12 C41 C40 165.4(2)
C37 C36 C41 O12 179.7(3)
C35 C36 C41 O12 2.6(5)
C37 C36 C41 C40 0.1(5)
C35 C36 C41 C40 -177.0(3)
C39 C40 C41 O12 -179.9(3)
O16 C40 C41 O12 1.0(5)
C39 C40 C41 C36 -0.2(5)
O16 C40 C41 C36 -179.3(3)
Fe2 O13 C42 C43 171.4(3)
Fe2 O13 C42 C47 -8.0(4)
O13 C42 C43 C44 178.1(3)
C47 C42 C43 C44 -2.5(5)
C42 C43 C44 C45 -0.2(6)
C43 C44 C45 C46 2.0(6)
C44 C45 C46 C47 -1.0(6)
C45 C46 C47 C42 -1.7(5)
C45 C46 C47 N4 178.0(3)
O13 C42 C47 C46 -177.2(3)
C43 C42 C47 C46 3.5(5)
O13 C42 C47 N4 3.1(4)
C43 C42 C47 N4 -176.3(3)
C48 N4 C47 C46 -15.6(5)
Fe2 N4 C47 C46 -177.5(3)
C48 N4 C47 C42 164.1(3)
Fe2 N4 C47 C42 2.2(3)
C47 N4 C48 C49 -177.0(3)
Fe2 N4 C48 C49 -17.7(5)
N4 C48 C49 C54 -10.0(5)
N4 C48 C49 C50 170.0(3)
C54 C49 C50 C51 1.6(5)
C48 C49 C50 C51 -178.4(3)
C49 C50 C51 C52 -0.8(5)
C50 C51 C52 C53 -0.3(5)
C51 C52 C53 O15 -177.9(3)
C51 C52 C53 C54 0.7(5)
C55 O15 C53 C52 -14.6(5)
Tb1 O15 C53 C52 152.5(3)
C55 O15 C53 C54 166.8(3)
Tb1 O15 C53 C54 -26.2(3)
Fe2 O14 C54 C49 45.6(4)
Tb1 O14 C54 C49 -144.8(3)
Fe2 O14 C54 C53 -135.4(3)
Tb1 O14 C54 C53 34.2(4)
C50 C49 C54 O14 177.7(3)
C48 C49 C54 O14 -2.2(5)
C50 C49 C54 C53 -1.2(5)
C48 C49 C54 C53 178.8(3)
C52 C53 C54 O14 -178.9(3)
O15 C53 C54 O14 -0.2(4)
C52 C53 C54 C49 0.1(5)
O15 C53 C54 C49 178.9(3)
